data_2011727
loop_
_publ_author_name
'Zhang, Junyong'
'Liu, Qin'
'Xu, Yan'
'Zhang, Yong'
'You, Xiaozeng'
'Guo, Zijian'

_publ_section_title
;
 <i>N</i>-(8-Quinolyl)pyridine-2-carboxamide
;
_journal_issue 1
_journal_name_full 'Acta Crystallographica Section C'
_journal_page_first 109
_journal_page_last 110
_journal_paper_doi 10.1107/S0108270100015158
_journal_volume 57
_journal_year 2001
_chemical_formula_moiety 'C15 H11 N3 O'
_chemical_formula_sum 'C15 H11 N3 O'
_chemical_formula_weight 249.27
_chemical_name_systematic
;
N-(8-quinolyl)-2-pyridinecarboxamide
;
_space_group_IT_number 14
_symmetry_cell_setting monoclinic
_symmetry_space_group_name_Hall '-P 2yn'
_symmetry_space_group_name_H-M 'P 1 21/n 1'
_audit_creation_method SHELXL-97
_cell_angle_alpha 90.00
_cell_angle_beta 99.64(2)
_cell_angle_gamma 90.00
_cell_formula_units_Z 4
_cell_length_a 7.677(2)
_cell_length_b 7.915(3)
_cell_length_c 20.408(5)
_cell_measurement_reflns_used 41
_cell_measurement_temperature 293(2)
_cell_measurement_theta_max 15.12
_cell_measurement_theta_min 5.15
_cell_volume 1222.6(6)
_computing_cell_refinement XSCANS
_computing_data_collection 'XSCANS (Siemens, 1994)'
_computing_data_reduction 'SHELXTL(Sheldrick, 1997)'
_computing_publication_material SHELXTL
_computing_structure_refinement SHELXTL
_computing_structure_solution SHELXTL
_diffrn_ambient_temperature 293(2)
_diffrn_measured_fraction_theta_full .998
_diffrn_measured_fraction_theta_max .998
_diffrn_measurement_device_type 'Siemens P4'
_diffrn_measurement_method 2\q/\w
_diffrn_radiation_monochromator graphite
_diffrn_radiation_source 'sealed tube'
_diffrn_radiation_type MoK\a
_diffrn_radiation_wavelength .71073
_diffrn_reflns_av_R_equivalents .026
_diffrn_reflns_av_sigmaI/netI .0456
_diffrn_reflns_limit_h_max 9
_diffrn_reflns_limit_h_min -1
_diffrn_reflns_limit_k_max 9
_diffrn_reflns_limit_k_min -1
_diffrn_reflns_limit_l_max 24
_diffrn_reflns_limit_l_min -24
_diffrn_reflns_number 3082
_diffrn_reflns_theta_full 25.00
_diffrn_reflns_theta_max 25.00
_diffrn_reflns_theta_min 2.02
_diffrn_standards_decay_% 7.12
_diffrn_standards_interval_count 97
_diffrn_standards_number 3
_exptl_absorpt_coefficient_mu .089
_exptl_absorpt_correction_T_max .965
_exptl_absorpt_correction_T_min .956
_exptl_absorpt_correction_type empirical
_exptl_absorpt_process_details '(North et al., 1968)'
_exptl_crystal_colour Colorless
_exptl_crystal_density_diffrn 1.354
_exptl_crystal_density_method 'not measured'
_exptl_crystal_description 'Thick plate'
_exptl_crystal_F_000 520
_exptl_crystal_size_max .50
_exptl_crystal_size_mid .50
_exptl_crystal_size_min .40
_refine_diff_density_max .165
_refine_diff_density_min -.161
_refine_ls_extinction_method none
_refine_ls_goodness_of_fit_ref 1.073
_refine_ls_hydrogen_treatment constr
_refine_ls_matrix_type full
_refine_ls_number_parameters 172
_refine_ls_number_reflns 2149
_refine_ls_number_restraints 0
_refine_ls_restrained_S_all 1.073
_refine_ls_R_factor_all .080
_refine_ls_R_factor_gt .046
_refine_ls_shift/su_max <0.001
_refine_ls_shift/su_mean .000
_refine_ls_structure_factor_coef Fsqd
_refine_ls_weighting_details 'calc w = 1/[\s^2^(Fo^2^)+(0.0531P)^2^+0.0469P] where P = (Fo^2^+2Fc^2^)/3'
_refine_ls_weighting_scheme calc
_refine_ls_wR_factor_ref .122
_reflns_number_gt 1406
_reflns_number_total 2149
_reflns_threshold_expression I>2\s(I)
_cod_data_source_file na1484.cif
_cod_data_source_block I
_cod_original_cell_volume 1222.5(6)
_cod_original_sg_symbol_H-M 'P 21/n'
_cod_database_code 2011727
_cod_database_fobs_code 2011727

loop_
_symmetry_equiv_pos_as_xyz
'x, y, z'
'-x+1/2, y+1/2, -z+1/2'
'-x, -y, -z'
'x-1/2, -y-1/2, z-1/2'

loop_
_atom_site_label
_atom_site_fract_x
_atom_site_fract_y
_atom_site_fract_z
_atom_site_U_iso_or_equiv
_atom_site_adp_type
_atom_site_calc_flag
_atom_site_refinement_flags
_atom_site_occupancy
_atom_site_disorder_assembly
_atom_site_disorder_group
_atom_site_type_symbol
O1 .20798(18) .7992(2) -.01580(7) .0709(5) Uani d . 1 . . O
N1 .6691(2) .7271(2) .01886(8) .0547(5) Uani d . 1 . . N
N2 .4150(2) .8663(2) .07432(7) .0496(4) Uani d . 1 . . N
H2B .5261 .8576 .0893 .060 Uiso calc R 1 . . H
N3 .5875(2) .9591(2) .19282(8) .0569(5) Uani d . 1 . . N
C1 .7989(3) .6621(3) -.00868(11) .0645(6) Uani d . 1 . . C
H1A .9124 .6632 .0159 .077 Uiso calc R 1 . . H
C2 .7751(3) .5928(3) -.07184(12) .0698(7) Uani d . 1 . . C
H2A .8701 .5485 -.0891 .084 Uiso calc R 1 . . H
C3 .6099(3) .5910(3) -.10802(11) .0676(6) Uani d . 1 . . C
H3A .5898 .5450 -.1506 .081 Uiso calc R 1 . . H
C4 .4720(3) .6580(3) -.08092(10) .0590(6) Uani d . 1 . . C
H4A .3576 .6583 -.1048 .071 Uiso calc R 1 . . H
C5 .5076(2) .7247(2) -.01761(9) .0461(5) Uani d . 1 . . C
C6 .3611(3) .7997(3) .01303(9) .0494(5) Uani d . 1 . . C
C7 .3154(2) .9474(2) .11667(9) .0467(5) Uani d . 1 . . C
C8 .1381(2) .9819(3) .10156(10) .0549(5) Uani d . 1 . . C
H8A .0746 .9491 .0607 .066 Uiso calc R 1 . . H
C9 .0517(3) 1.0666(3) .14763(11) .0641(6) Uani d . 1 . . C
H9A -.0689 1.0878 .1368 .077 Uiso calc R 1 . . H
C10 .1402(3) 1.1180(3) .20734(11) .0620(6) Uani d . 1 . . C
H10A .0807 1.1744 .2369 .074 Uiso calc R 1 . . H
C11 .3241(3) 1.0855(3) .22468(10) .0531(5) Uani d . 1 . . C
C12 .4277(3) 1.1372(3) .28501(11) .0667(6) Uani d . 1 . . C
H12A .3759 1.1966 .3161 .080 Uiso calc R 1 . . H
C13 .6033(3) 1.1003(3) .29791(11) .0736(7) Uani d . 1 . . C
H13A .6729 1.1344 .3374 .088 Uiso calc R 1 . . H
C14 .6763(3) 1.0095(3) .25017(10) .0706(7) Uani d . 1 . . C
H14A .7959 .9831 .2597 .085 Uiso calc R 1 . . H
C15 .4114(2) .9977(3) .17963(9) .0469(5) Uani d . 1 . . C

loop_
_atom_site_aniso_label
_atom_site_aniso_U_11
_atom_site_aniso_U_22
_atom_site_aniso_U_33
_atom_site_aniso_U_12
_atom_site_aniso_U_13
_atom_site_aniso_U_23
O1 .0489(9) .0973(13) .0616(9) .0062(9) -.0048(7) -.0098(9)
N1 .0447(10) .0606(12) .0595(10) .0006(9) .0103(8) -.0011(8)
N2 .0430(9) .0589(11) .0458(9) .0045(8) .0045(7) -.0022(8)
N3 .0490(10) .0721(13) .0493(10) -.0010(9) .0072(8) -.0012(9)
C1 .0493(12) .0711(16) .0744(15) .0034(12) .0143(11) -.0004(13)
C2 .0755(16) .0657(16) .0746(15) .0099(13) .0311(13) .0005(13)
C3 .0886(17) .0640(15) .0517(13) .0073(14) .0156(12) -.0019(11)
C4 .0655(13) .0598(14) .0503(12) .0040(12) .0055(10) -.0007(11)
C5 .0513(11) .0434(11) .0440(10) -.0032(10) .0090(9) .0059(9)
C6 .0492(12) .0507(12) .0468(11) .0000(10) .0035(9) .0063(10)
C7 .0486(11) .0446(12) .0476(10) .0044(10) .0104(9) .0075(9)
C8 .0496(12) .0630(14) .0511(11) .0070(11) .0057(9) .0081(11)
C9 .0545(12) .0733(16) .0666(14) .0174(12) .0165(11) .0138(12)
C10 .0637(14) .0599(15) .0672(14) .0148(12) .0254(12) .0064(11)
C11 .0656(13) .0463(12) .0504(11) .0001(11) .0184(10) .0043(10)
C12 .0842(17) .0598(15) .0592(13) -.0058(13) .0210(12) -.0062(11)
C13 .0789(17) .0851(19) .0557(13) -.0134(15) .0081(12) -.0121(13)
C14 .0583(13) .0947(19) .0567(13) -.0092(14) .0039(11) -.0083(13)
C15 .0479(11) .0467(12) .0478(11) -.0001(10) .0122(9) .0063(9)

loop_
_atom_type_symbol
_atom_type_description
_atom_type_scat_dispersion_real
_atom_type_scat_dispersion_imag
_atom_type_scat_source
C C .0033 .0016 'International Tables Vol C Tables 4.2.6.8 and 6.1.1.4'
H H .0000 .0000 'International Tables Vol C Tables 4.2.6.8 and 6.1.1.4'
N N .0061 .0033 'International Tables Vol C Tables 4.2.6.8 and 6.1.1.4'
O O .0106 .0060 'International Tables Vol C Tables 4.2.6.8 and 6.1.1.4'

loop_
_geom_angle_atom_site_label_1
_geom_angle_atom_site_label_2
_geom_angle_atom_site_label_3
_geom_angle
_geom_angle_publ_flag
C1 N1 C5 116.9(2) yes
C6 N2 C7 129.3(2) yes
C14 N3 C15 117.1(2) yes
N1 C1 C2 123.8(2) ?
C3 C2 C1 118.5(2) ?
C2 C3 C4 119.2(2) ?
C5 C4 C3 118.5(2) ?
N1 C5 C4 123.2(2) ?
N1 C5 C6 117.0(2) yes
C4 C5 C6 119.8(2) yes
O1 C6 N2 124.4(2) yes
O1 C6 C5 121.7(2) yes
N2 C6 C5 113.9(2) yes
C8 C7 N2 125.1(2) ?
C8 C7 C15 119.4(2) ?
N2 C7 C15 115.5(2) ?
C7 C8 C9 120.4(2) ?
C10 C9 C8 121.5(2) ?
C9 C10 C11 119.9(2) ?
C12 C11 C15 116.9(2) ?
C12 C11 C10 123.8(2) ?
C15 C11 C10 119.2(2) ?
C13 C12 C11 120.1(2) ?
C12 C13 C14 118.3(2) ?
N3 C14 C13 124.5(2) ?
N3 C15 C11 123.0(2) ?
N3 C15 C7 117.3(2) ?
C11 C15 C7 119.7(2) ?

loop_
_geom_bond_atom_site_label_1
_geom_bond_atom_site_label_2
_geom_bond_site_symmetry_2
_geom_bond_distance
_geom_bond_publ_flag
O1 C6 . 1.223(2) yes
N1 C1 . 1.327(3) yes
N1 C5 . 1.335(2) yes
N2 C6 . 1.357(2) yes
N2 C7 . 1.401(2) yes
N3 C14 . 1.314(2) yes
N3 C15 . 1.368(2) yes
C1 C2 . 1.384(3) ?
C2 C3 . 1.357(3) ?
C3 C4 . 1.380(3) ?
C4 C5 . 1.380(3) ?
C5 C6 . 1.498(3) yes
C7 C8 . 1.372(3) ?
C7 C15 . 1.427(3) ?
C8 C9 . 1.408(3) ?
C9 C10 . 1.355(3) ?
C10 C11 . 1.420(3) ?
C11 C12 . 1.410(3) ?
C11 C15 . 1.408(3) ?
C12 C13 . 1.361(3) ?
C13 C14 . 1.401(3) ?

loop_
_geom_hbond_atom_site_label_D
_geom_hbond_atom_site_label_H
_geom_hbond_atom_site_label_A
_geom_hbond_site_symmetry_A
_geom_hbond_distance_DH
_geom_hbond_distance_HA
_geom_hbond_distance_DA
_geom_hbond_angle_DHA
_geom_hbond_publ_flag
N2 H2B N1 1_555 .86 2.21 2.653(2) 112 yes
N2 H2B N3 1_555 .86 2.24 2.659(2) 110 yes
C4 H4A O1 1_555 .93 2.56 2.833(3) 97 yes
C8 H8A O1 1_555 .93 2.33 2.923(3) 121 yes

loop_
_cod_related_entry_id
_cod_related_entry_database
_cod_related_entry_code
1 ChemSpider 11048077
